data_7711961
loop_
_publ_author_name
'Schulz, Ji&#x159;&#xed;'
'Antala, Jakub'
'C&#xed;sa&#x159;ov&#xe1;, Ivana'
'&#x160;t&#x11b;pni&#x10d;ka, Petr'

_publ_section_title
;
 Beyond phosphorus: synthesis, reactivity, coordination behaviour and
 catalytic properties of 1,1'-bis(diphenylstibino)ferrocene.
;
_journal_issue 5
_journal_name_full 'Dalton transactions (Cambridge, England : 2003)'
_journal_page_first 1198
_journal_page_last 1211
_journal_paper_doi 10.1039/d2dt03770j
_journal_volume 52
_journal_year 2023
_chemical_formula_moiety 'C54 H58 Cl4 Fe Rh2 Sb2, 2(C H2 Cl2)'
_chemical_formula_sum 'C56 H62 Cl8 Fe Rh2 Sb2'
_chemical_formula_weight 1523.82
_space_group_crystal_system triclinic
_space_group_IT_number 2
_space_group_name_Hall '-P 1'
_space_group_name_H-M_alt 'P -1'
_atom_sites_solution_hydrogens mixed
_atom_sites_solution_primary direct
_atom_sites_solution_secondary difmap
_audit_creation_method SHELXL-2017/1
_audit_update_record
;
2022-11-11 deposited with the CCDC.	2022-12-15 downloaded from the CCDC.
;
_cell_angle_alpha 95.650(2)
_cell_angle_beta 107.2080(10)
_cell_angle_gamma 109.8750(10)
_cell_formula_units_Z 2
_cell_length_a 12.6197(5)
_cell_length_b 15.2205(6)
_cell_length_c 17.2276(7)
_cell_measurement_reflns_used 9880
_cell_measurement_temperature 120(2)
_cell_measurement_theta_max 27.52
_cell_measurement_theta_min 2.56
_cell_volume 2898.8(2)
_computing_cell_refinement 'SAINT V8.38A (Bruker AXS Inc., 2017)'
_computing_data_collection 'Bruker Instrument Service vV6.2.10'
_computing_data_reduction 'SAINT V8.38A (Bruker AXS Inc., 2017)'
_computing_molecular_graphics 'PLATON (Spek, 2017)'
_computing_publication_material 'PLATON (Spek, 2017)'
_computing_structure_refinement 'SHELXL-2017/1 (Sheldrick, 2017)'
_computing_structure_solution 'SHELXT 2014/5 (Sheldrick, 2014)'
_diffrn_ambient_temperature 120(2)
_diffrn_measured_fraction_theta_full 0.999
_diffrn_measured_fraction_theta_max 0.998
_diffrn_measurement_device_type 'Bruker D8 VENTURE Kappa Duo PHOTON 100 CMOS'
_diffrn_measurement_method '\f and \w scans'
_diffrn_radiation_monochromator 'Quazar Mo multilayer optic'
_diffrn_radiation_source 'I\mS micro-focus sealed tube'
_diffrn_radiation_type MoK\a
_diffrn_radiation_wavelength 0.71073
_diffrn_reflns_av_R_equivalents 0.0294
_diffrn_reflns_av_unetI/netI 0.0271
_diffrn_reflns_Laue_measured_fraction_full 0.999
_diffrn_reflns_Laue_measured_fraction_max 0.998
_diffrn_reflns_limit_h_max 16
_diffrn_reflns_limit_h_min -16
_diffrn_reflns_limit_k_max 19
_diffrn_reflns_limit_k_min -18
_diffrn_reflns_limit_l_max 21
_diffrn_reflns_limit_l_min -22
_diffrn_reflns_number 58547
_diffrn_reflns_point_group_measured_fraction_full 0.999
_diffrn_reflns_point_group_measured_fraction_max 0.998
_diffrn_reflns_theta_full 25.242
_diffrn_reflns_theta_max 27.545
_diffrn_reflns_theta_min 2.135
_exptl_absorpt_coefficient_mu 2.126
_exptl_absorpt_correction_T_max 0.86
_exptl_absorpt_correction_T_min 0.79
_exptl_absorpt_correction_type multi-scan
_exptl_absorpt_process_details 'SADABS-2016/2 - Bruker AXS'
_exptl_crystal_colour red
_exptl_crystal_density_diffrn 1.746
_exptl_crystal_description plate
_exptl_crystal_F_000 1504
_exptl_crystal_size_max 0.14
_exptl_crystal_size_mid 0.13
_exptl_crystal_size_min 0.07
_refine_diff_density_max 1.150
_refine_diff_density_min -1.613
_refine_diff_density_rms 0.111
_refine_ls_extinction_method none
_refine_ls_goodness_of_fit_ref 1.046
_refine_ls_hydrogen_treatment constr
_refine_ls_matrix_type full
_refine_ls_number_parameters 636
_refine_ls_number_reflns 13359
_refine_ls_number_restraints 1
_refine_ls_restrained_S_all 1.047
_refine_ls_R_factor_all 0.0383
_refine_ls_R_factor_gt 0.0296
_refine_ls_shift/su_max 0.002
_refine_ls_shift/su_mean 0.000
_refine_ls_structure_factor_coef Fsqd
_refine_ls_weighting_details 'w=1/[\s^2^(Fo^2^)+(0.0240P)^2^+7.1306P] where P=(Fo^2^+2Fc^2^)/3'
_refine_ls_weighting_scheme calc
_refine_ls_wR_factor_gt 0.0630
_refine_ls_wR_factor_ref 0.0663
_reflns_Friedel_coverage 0.000
_reflns_number_gt 11620
_reflns_number_total 13359
_reflns_threshold_expression 'I > 2\s(I)'
_cod_data_source_file d2dt03770j3.cif
_cod_data_source_block ja4
_cod_depositor_comments 'Adding full bibliography for 7711945--7711966.cif.'
_cod_database_code 7711961
_shelx_shelxl_version_number 2017/1
_shelx_space_group_comment
;
The symmetry employed for this shelxl refinement is uniquely defined
by the following loop, which should always be used as a source of
symmetry information in preference to the above space-group names.
They are only intended as comments.
;
_shelx_estimated_absorpt_t_min 0.755
_shelx_estimated_absorpt_t_max 0.865

loop_
_space_group_symop_operation_xyz
'x, y, z'
'-x, -y, -z'

loop_
_atom_site_label
_atom_site_type_symbol
_atom_site_fract_x
_atom_site_fract_y
_atom_site_fract_z
_atom_site_U_iso_or_equiv
_atom_site_adp_type
_atom_site_occupancy
_atom_site_site_symmetry_order
_atom_site_calc_flag
_atom_site_refinement_flags_posn
_atom_site_refinement_flags_adp
_atom_site_refinement_flags_occupancy
_atom_site_disorder_assembly
_atom_site_disorder_group
Sb1 Sb 0.71100(2) 0.00974(2) 0.73963(2) 0.01212(5) Uani 1 1 d . . . . .
Sb2 Sb 0.75542(2) 0.48799(2) 0.77030(2) 0.01358(5) Uani 1 1 d . . . . .
Rh1 Rh 0.54790(2) -0.04132(2) 0.80559(2) 0.01259(5) Uani 1 1 d . . . . .
Rh2 Rh 0.56848(2) 0.45838(2) 0.81130(2) 0.01461(5) Uani 1 1 d . . . . .
Fe Fe 0.81236(4) 0.26706(3) 0.73027(2) 0.01326(9) Uani 1 1 d . . . . .
Cl1 Cl 0.66051(7) 0.10823(5) 0.90649(4) 0.02009(15) Uani 1 1 d . . . . .
Cl2 Cl 0.66963(7) -0.11734(6) 0.88317(5) 0.02513(17) Uani 1 1 d . . . . .
Cl3 Cl 0.47423(7) 0.31386(5) 0.70520(4) 0.02020(15) Uani 1 1 d . . . . .
Cl4 Cl 0.52172(8) 0.55212(6) 0.71286(5) 0.02467(17) Uani 1 1 d . . . . .
C1 C 0.7229(3) 0.1241(2) 0.67786(17) 0.0144(6) Uani 1 1 d . . . . .
C2 C 0.6402(3) 0.1710(2) 0.66651(19) 0.0182(6) Uani 1 1 d . . . . .
H2 H 0.574929 0.157112 0.686321 0.022 Uiso 1 1 calc R U . . .
C3 C 0.6724(3) 0.2416(2) 0.62078(19) 0.0206(6) Uani 1 1 d . . . . .
H3 H 0.631955 0.282870 0.604243 0.025 Uiso 1 1 calc R U . . .
C4 C 0.7752(3) 0.2404(2) 0.60381(19) 0.0219(7) Uani 1 1 d . . . . .
H4 H 0.815808 0.280810 0.574217 0.026 Uiso 1 1 calc R U . . .
C5 C 0.8071(3) 0.1679(2) 0.63891(18) 0.0177(6) Uani 1 1 d . . . . .
H5 H 0.872660 0.151599 0.636840 0.021 Uiso 1 1 calc R U . . .
C6 C 0.8502(3) 0.3979(2) 0.80007(18) 0.0157(6) Uani 1 1 d . . . . .
C7 C 0.9524(3) 0.3968(2) 0.7803(2) 0.0205(6) Uani 1 1 d . . . . .
H7 H 0.991249 0.437347 0.749988 0.025 Uiso 1 1 calc R U . . .
C8 C 0.9855(3) 0.3239(2) 0.8142(2) 0.0240(7) Uani 1 1 d . . . . .
H8 H 1.050216 0.307373 0.810522 0.029 Uiso 1 1 calc R U . . .
C9 C 0.9040(3) 0.2806(2) 0.85449(19) 0.0234(7) Uani 1 1 d . . . . .
H9 H 0.905491 0.230296 0.882852 0.028 Uiso 1 1 calc R U . . .
C10 C 0.8202(3) 0.3251(2) 0.84515(18) 0.0185(6) Uani 1 1 d . . . . .
H10 H 0.755327 0.309192 0.865433 0.022 Uiso 1 1 calc R U . . .
C11 C 0.6917(3) -0.1011(2) 0.64411(18) 0.0147(6) Uani 1 1 d . . . . .
C12 C 0.6789(3) -0.0909(2) 0.56292(19) 0.0223(7) Uani 1 1 d . . . . .
H12 H 0.681107 -0.031965 0.548264 0.027 Uiso 1 1 calc R U . . .
C13 C 0.6630(3) -0.1677(2) 0.5029(2) 0.0266(7) Uani 1 1 d . . . . .
H13 H 0.653439 -0.161112 0.447258 0.032 Uiso 1 1 calc R U . . .
C14 C 0.6610(3) -0.2534(2) 0.5243(2) 0.0230(7) Uani 1 1 d . . . . .
H14 H 0.651081 -0.305229 0.483569 0.028 Uiso 1 1 calc R U . . .
C15 C 0.6734(3) -0.2637(2) 0.6050(2) 0.0229(7) Uani 1 1 d . . . . .
H15 H 0.672076 -0.322549 0.619505 0.027 Uiso 1 1 calc R U . . .
C16 C 0.6879(3) -0.1882(2) 0.66491(19) 0.0204(6) Uani 1 1 d . . . . .
H16 H 0.695321 -0.195877 0.720080 0.025 Uiso 1 1 calc R U . . .
C17 C 0.8944(3) 0.0448(2) 0.81234(18) 0.0154(6) Uani 1 1 d . . . . .
C18 C 0.9347(3) 0.0640(2) 0.89922(19) 0.0182(6) Uani 1 1 d . . . . .
H18 H 0.879524 0.059573 0.927486 0.022 Uiso 1 1 calc R U . . .
C19 C 1.0564(3) 0.0897(2) 0.94428(19) 0.0200(6) Uani 1 1 d . . . . .
H19 H 1.083925 0.102763 1.003434 0.024 Uiso 1 1 calc R U . . .
C20 C 1.1371(3) 0.0964(2) 0.9038(2) 0.0243(7) Uani 1 1 d . . . . .
H20 H 1.220038 0.114358 0.934936 0.029 Uiso 1 1 calc R U . . .
C21 C 1.0965(3) 0.0766(3) 0.8173(2) 0.0294(8) Uani 1 1 d . . . . .
H21 H 1.151922 0.080646 0.789278 0.035 Uiso 1 1 calc R U . . .
C22 C 0.9756(3) 0.0510(2) 0.7715(2) 0.0235(7) Uani 1 1 d . . . . .
H22 H 0.948472 0.037843 0.712326 0.028 Uiso 1 1 calc R U . . .
C23 C 0.8933(3) 0.6262(2) 0.83044(18) 0.0190(6) Uani 1 1 d . . . . .
C24 C 0.8659(3) 0.7060(2) 0.8166(2) 0.0282(8) Uani 1 1 d . . . . .
H24 H 0.788174 0.697659 0.780611 0.034 Uiso 1 1 calc R U . . .
C25 C 0.9521(3) 0.7977(2) 0.8556(2) 0.0306(8) Uani 1 1 d . . . . .
H25 H 0.933451 0.851911 0.845655 0.037 Uiso 1 1 calc R U . . .
C26 C 1.0652(3) 0.8102(2) 0.9089(2) 0.0267(7) Uani 1 1 d . . . . .
H26 H 1.124251 0.872950 0.935106 0.032 Uiso 1 1 calc R U . . .
C27 C 1.0917(3) 0.7312(2) 0.9237(2) 0.0256(7) Uani 1 1 d . . . . .
H27 H 1.168705 0.739939 0.961158 0.031 Uiso 1 1 calc R U . . .
C28 C 1.0070(3) 0.6390(2) 0.88448(19) 0.0225(7) Uani 1 1 d . . . . .
H28 H 1.026414 0.585106 0.894426 0.027 Uiso 1 1 calc R U . . .
C29 C 0.7432(3) 0.4928(2) 0.64517(18) 0.0177(6) Uani 1 1 d . . . . .
C30 C 0.6331(3) 0.4573(2) 0.58049(18) 0.0190(6) Uani 1 1 d . . . . .
H30 H 0.560747 0.431455 0.591792 0.023 Uiso 1 1 calc R U . . .
C31 C 0.6283(3) 0.4594(2) 0.4989(2) 0.0254(7) Uani 1 1 d . . . . .
H31 H 0.552570 0.435389 0.454815 0.030 Uiso 1 1 calc R U . . .
C32 C 0.7325(4) 0.4959(3) 0.4819(2) 0.0386(9) Uani 1 1 d . . . . .
H32 H 0.728961 0.496027 0.426035 0.046 Uiso 1 1 calc R U . . .
C33 C 0.8435(4) 0.5328(4) 0.5469(3) 0.0529(13) Uani 1 1 d . . . . .
H33 H 0.915604 0.558778 0.535336 0.063 Uiso 1 1 calc R U . . .
C34 C 0.8489(3) 0.5318(3) 0.6286(2) 0.0369(9) Uani 1 1 d . . . . .
H34 H 0.924542 0.557737 0.672963 0.044 Uiso 1 1 calc R U . . .
C35 C 0.3828(3) -0.1469(2) 0.8112(2) 0.0205(6) Uani 1 1 d . . . . .
C36 C 0.3764(3) -0.0556(2) 0.82126(19) 0.0188(6) Uani 1 1 d . . . . .
C37 C 0.3847(3) -0.0194(2) 0.74735(19) 0.0171(6) Uani 1 1 d . . . . .
C38 C 0.3931(3) -0.0907(2) 0.69143(19) 0.0190(6) Uani 1 1 d . . . . .
C39 C 0.3961(3) -0.1686(2) 0.7313(2) 0.0216(7) Uani 1 1 d . . . . .
C40 C 0.3763(3) -0.2108(3) 0.8714(2) 0.0312(8) Uani 1 1 d . . . . .
H40A H 0.376055 -0.177077 0.922776 0.047 Uiso 1 1 calc R U . . .
H40B H 0.446309 -0.228559 0.884169 0.047 Uiso 1 1 calc R U . . .
H40C H 0.302432 -0.268710 0.846815 0.047 Uiso 1 1 calc R U . . .
C41 C 0.3627(3) -0.0045(2) 0.8933(2) 0.0254(7) Uani 1 1 d . . . . .
H41A H 0.279620 -0.008727 0.878387 0.038 Uiso 1 1 calc R U . . .
H41B H 0.417841 0.062876 0.908256 0.038 Uiso 1 1 calc R U . . .
H41C H 0.381459 -0.034095 0.940904 0.038 Uiso 1 1 calc R U . . .
C42 C 0.3692(3) 0.0705(2) 0.7300(2) 0.0265(7) Uani 1 1 d . . . . .
H42A H 0.386775 0.083410 0.679551 0.040 Uiso 1 1 calc R U . . .
H42B H 0.424613 0.124063 0.777227 0.040 Uiso 1 1 calc R U . . .
H42C H 0.286173 0.063139 0.721793 0.040 Uiso 1 1 calc R U . . .
C43 C 0.3888(3) -0.0878(3) 0.6039(2) 0.0304(8) Uani 1 1 d . . . . .
H43A H 0.304780 -0.112379 0.566319 0.046 Uiso 1 1 calc R U . . .
H43B H 0.428767 -0.127612 0.587336 0.046 Uiso 1 1 calc R U . . .
H43C H 0.430172 -0.021620 0.600779 0.046 Uiso 1 1 calc R U . . .
C44 C 0.3984(3) -0.2609(2) 0.6950(3) 0.0348(9) Uani 1 1 d . . . . .
H44A H 0.317044 -0.310891 0.675246 0.052 Uiso 1 1 calc R U . . .
H44B H 0.452450 -0.279393 0.737706 0.052 Uiso 1 1 calc R U . . .
H44C H 0.427277 -0.252916 0.648190 0.052 Uiso 1 1 calc R U . . .
C45 C 0.5631(3) 0.3978(2) 0.91890(18) 0.0183(6) Uani 1 1 d . . . . .
C46 C 0.6568(3) 0.4923(2) 0.94505(19) 0.0259(7) Uani 1 1 d . . . . .
C47 C 0.5968(4) 0.5571(2) 0.9196(2) 0.0347(9) Uani 1 1 d . . . . .
C48 C 0.4702(4) 0.5028(3) 0.8830(2) 0.0309(8) Uani 1 1 d . . . . .
C49 C 0.4491(3) 0.4068(3) 0.88223(19) 0.0252(7) Uani 1 1 d . . . . .
C50 C 0.5751(4) 0.3063(2) 0.9340(2) 0.0294(8) Uani 1 1 d . . . . .
H50A H 0.659451 0.318998 0.965110 0.044 Uiso 1 1 calc R U . . .
H50B H 0.548313 0.261716 0.880487 0.044 Uiso 1 1 calc R U . . .
H50C H 0.525286 0.277890 0.966287 0.044 Uiso 1 1 calc R U . . .
C51 C 0.7855(3) 0.5191(3) 0.9928(2) 0.0420(10) Uani 1 1 d . . . . .
H51A H 0.799401 0.533056 1.052591 0.063 Uiso 1 1 calc R U . . .
H51B H 0.833581 0.576119 0.978146 0.063 Uiso 1 1 calc R U . . .
H51C H 0.809050 0.466081 0.979521 0.063 Uiso 1 1 calc R U . . .
C52 C 0.6551(5) 0.6642(3) 0.9332(3) 0.0475(12) Uani 1 1 d . . . . .
H52A H 0.628387 0.683425 0.880506 0.071 Uiso 1 1 calc R U . . .
H52B H 0.742756 0.684352 0.953064 0.071 Uiso 1 1 calc R U . . .
H52C H 0.632023 0.694592 0.974708 0.071 Uiso 1 1 calc R U . . .
C53 C 0.3755(4) 0.5423(3) 0.8495(3) 0.0462(11) Uani 1 1 d . . . . .
H53A H 0.298740 0.489380 0.816907 0.069 Uiso 1 1 calc R U . . .
H53B H 0.400071 0.585525 0.813904 0.069 Uiso 1 1 calc R U . . .
H53C H 0.366037 0.577535 0.896070 0.069 Uiso 1 1 calc R U . . .
C54 C 0.3294(3) 0.3226(3) 0.8465(2) 0.0404(10) Uani 1 1 d . . . . .
H54A H 0.300771 0.303669 0.891733 0.061 Uiso 1 1 calc R U . . .
H54B H 0.338917 0.268804 0.817331 0.061 Uiso 1 1 calc R U . . .
H54C H 0.270747 0.340800 0.807280 0.061 Uiso 1 1 calc R U . . .
C1S C 0.0114(8) -0.1691(8) 0.6675(5) 0.130(4) Uani 1 1 d D . . . .
H1S1 H -0.073968 -0.214143 0.646838 0.156 Uiso 1 1 d R U . . .
H1S2 H 0.027400 -0.130391 0.722472 0.156 Uiso 1 1 d R U . . .
Cl1S Cl 0.0253(2) -0.09430(19) 0.60234(12) 0.1172(7) Uani 1 1 d . . . . .
Cl2S Cl 0.0959(2) -0.2360(2) 0.6837(3) 0.1229(14) Uani 0.750(5) 1 d . . P . .
Cl2D Cl 0.0757(7) -0.2417(7) 0.6171(9) 0.1229(14) Uani 0.250(5) 1 d D . P . .
C2S C 0.1713(5) 0.2883(5) 0.6058(3) 0.0702(18) Uani 1 1 d . . . . .
H2S1 H 0.154368 0.282279 0.545175 0.084 Uiso 1 1 calc R U . . .
H2S2 H 0.259493 0.320762 0.634672 0.084 Uiso 1 1 calc R U . . .
Cl3S Cl 0.09994(12) 0.35895(13) 0.63892(9) 0.0723(4) Uani 1 1 d . . . . .
Cl4S Cl 0.12154(13) 0.17333(13) 0.62662(9) 0.0773(4) Uani 1 1 d . . . . .

loop_
_atom_site_aniso_label
_atom_site_aniso_U_11
_atom_site_aniso_U_22
_atom_site_aniso_U_33
_atom_site_aniso_U_23
_atom_site_aniso_U_13
_atom_site_aniso_U_12
Sb1 0.01304(9) 0.01234(9) 0.01078(9) 0.00184(7) 0.00280(7) 0.00609(7)
Sb2 0.01587(10) 0.01083(9) 0.01059(9) 0.00191(7) 0.00173(7) 0.00372(7)
Rh1 0.01303(11) 0.01200(11) 0.01224(11) 0.00305(8) 0.00327(8) 0.00517(9)
Rh2 0.02196(12) 0.01355(11) 0.00997(10) 0.00324(8) 0.00616(9) 0.00822(9)
Fe 0.0136(2) 0.0126(2) 0.01158(19) 0.00203(15) 0.00191(16) 0.00502(16)
Cl1 0.0200(4) 0.0176(4) 0.0172(3) -0.0021(3) 0.0043(3) 0.0044(3)
Cl2 0.0233(4) 0.0249(4) 0.0279(4) 0.0137(3) 0.0040(3) 0.0124(3)
Cl3 0.0215(4) 0.0173(3) 0.0173(3) -0.0012(3) 0.0064(3) 0.0039(3)
Cl4 0.0395(5) 0.0307(4) 0.0167(4) 0.0122(3) 0.0126(3) 0.0247(4)
C1 0.0150(14) 0.0122(13) 0.0131(13) 0.0026(11) 0.0005(11) 0.0055(11)
C2 0.0139(14) 0.0143(14) 0.0216(15) 0.0011(12) 0.0016(12) 0.0046(12)
C3 0.0227(16) 0.0157(15) 0.0160(15) 0.0009(12) -0.0044(12) 0.0089(13)
C4 0.0307(17) 0.0165(15) 0.0129(14) 0.0032(12) 0.0046(13) 0.0050(13)
C5 0.0213(15) 0.0179(15) 0.0134(14) 0.0014(11) 0.0063(12) 0.0075(12)
C6 0.0199(15) 0.0135(14) 0.0123(13) 0.0015(11) 0.0014(11) 0.0088(12)
C7 0.0152(15) 0.0160(15) 0.0232(16) -0.0011(12) 0.0034(12) 0.0020(12)
C8 0.0167(15) 0.0227(16) 0.0228(16) -0.0052(13) -0.0049(13) 0.0089(13)
C9 0.0318(18) 0.0192(16) 0.0121(14) -0.0010(12) -0.0037(13) 0.0124(14)
C10 0.0278(17) 0.0147(14) 0.0131(14) 0.0018(11) 0.0066(12) 0.0091(13)
C11 0.0136(14) 0.0150(14) 0.0137(14) 0.0000(11) 0.0026(11) 0.0061(11)
C12 0.0305(18) 0.0210(16) 0.0166(15) 0.0053(12) 0.0085(13) 0.0109(14)
C13 0.0354(19) 0.0283(18) 0.0129(15) 0.0019(13) 0.0077(14) 0.0099(15)
C14 0.0230(16) 0.0184(16) 0.0221(16) -0.0046(13) 0.0059(13) 0.0059(13)
C15 0.0275(17) 0.0158(15) 0.0263(17) 0.0033(13) 0.0088(14) 0.0105(13)
C16 0.0259(17) 0.0209(16) 0.0156(15) 0.0055(12) 0.0071(13) 0.0102(13)
C17 0.0141(14) 0.0145(14) 0.0171(14) 0.0032(11) 0.0027(11) 0.0073(11)
C18 0.0190(15) 0.0207(15) 0.0166(14) 0.0047(12) 0.0048(12) 0.0107(13)
C19 0.0213(16) 0.0201(15) 0.0153(14) 0.0002(12) 0.0008(12) 0.0100(13)
C20 0.0158(15) 0.0291(18) 0.0236(17) 0.0005(14) 0.0003(13) 0.0108(13)
C21 0.0196(16) 0.047(2) 0.0261(18) 0.0076(16) 0.0108(14) 0.0162(16)
C22 0.0218(16) 0.0353(19) 0.0159(15) 0.0048(13) 0.0064(13) 0.0143(14)
C23 0.0231(16) 0.0145(14) 0.0134(14) 0.0013(11) 0.0034(12) 0.0032(12)
C24 0.0290(18) 0.0197(16) 0.0246(17) 0.0050(13) -0.0044(14) 0.0078(14)
C25 0.040(2) 0.0140(16) 0.0323(19) 0.0053(14) 0.0073(16) 0.0080(15)
C26 0.0307(18) 0.0165(16) 0.0207(16) -0.0027(13) 0.0089(14) -0.0032(14)
C27 0.0173(16) 0.0284(18) 0.0220(16) -0.0030(14) 0.0040(13) 0.0029(14)
C28 0.0239(16) 0.0192(16) 0.0198(16) 0.0018(12) 0.0043(13) 0.0065(13)
C29 0.0233(16) 0.0163(14) 0.0141(14) 0.0068(11) 0.0074(12) 0.0067(12)
C30 0.0225(16) 0.0181(15) 0.0154(14) 0.0051(12) 0.0065(12) 0.0065(13)
C31 0.0285(18) 0.0262(17) 0.0152(15) 0.0045(13) 0.0029(13) 0.0073(14)
C32 0.042(2) 0.055(3) 0.0172(17) 0.0123(17) 0.0139(16) 0.012(2)
C33 0.030(2) 0.090(4) 0.033(2) 0.025(2) 0.0191(18) 0.008(2)
C34 0.0228(18) 0.053(2) 0.0246(18) 0.0139(17) 0.0062(15) 0.0035(17)
C35 0.0164(15) 0.0185(15) 0.0275(17) 0.0076(13) 0.0099(13) 0.0053(12)
C36 0.0113(14) 0.0196(15) 0.0230(16) 0.0051(12) 0.0045(12) 0.0042(12)
C37 0.0111(13) 0.0171(15) 0.0199(15) 0.0051(12) 0.0022(12) 0.0039(11)
C38 0.0106(14) 0.0199(15) 0.0173(15) 0.0000(12) -0.0003(11) 0.0006(12)
C39 0.0147(15) 0.0160(15) 0.0264(17) -0.0016(13) 0.0032(13) 0.0019(12)
C40 0.0314(19) 0.0278(18) 0.043(2) 0.0193(16) 0.0197(17) 0.0129(16)
C41 0.0263(17) 0.0286(18) 0.0277(17) 0.0064(14) 0.0140(14) 0.0143(15)
C42 0.0232(17) 0.0275(18) 0.0361(19) 0.0159(15) 0.0114(15) 0.0152(14)
C43 0.0231(17) 0.041(2) 0.0160(16) 0.0007(14) 0.0012(13) 0.0063(16)
C44 0.0306(19) 0.0181(17) 0.047(2) -0.0057(16) 0.0129(17) 0.0037(15)
C45 0.0267(16) 0.0205(15) 0.0100(13) 0.0056(11) 0.0085(12) 0.0096(13)
C46 0.0361(19) 0.0261(17) 0.0081(14) 0.0013(12) 0.0086(13) 0.0033(15)
C47 0.077(3) 0.0186(17) 0.0156(16) 0.0058(13) 0.0269(18) 0.0174(18)
C48 0.051(2) 0.040(2) 0.0182(16) 0.0103(15) 0.0200(16) 0.0292(19)
C49 0.0337(19) 0.0373(19) 0.0132(15) 0.0108(14) 0.0128(14) 0.0188(16)
C50 0.050(2) 0.0249(18) 0.0240(17) 0.0136(14) 0.0203(16) 0.0185(16)
C51 0.031(2) 0.058(3) 0.0158(17) 0.0040(17) 0.0028(15) -0.0017(19)
C52 0.089(4) 0.023(2) 0.034(2) 0.0040(16) 0.033(2) 0.016(2)
C53 0.066(3) 0.064(3) 0.041(2) 0.024(2) 0.032(2) 0.049(3)
C54 0.0266(19) 0.062(3) 0.029(2) 0.0116(19) 0.0140(16) 0.0088(19)
C1S 0.108(6) 0.237(11) 0.065(5) 0.044(6) 0.031(4) 0.088(7)
Cl1S 0.1256(17) 0.167(2) 0.0659(11) 0.0054(12) 0.0290(11) 0.0738(16)
Cl2S 0.0466(11) 0.1020(17) 0.186(4) 0.060(2) 0.0124(18) 0.0050(11)
Cl2D 0.0466(11) 0.1020(17) 0.186(4) 0.060(2) 0.0124(18) 0.0050(11)
C2S 0.048(3) 0.145(6) 0.047(3) 0.041(3) 0.031(2) 0.055(3)
Cl3S 0.0537(7) 0.1301(13) 0.0634(8) 0.0428(8) 0.0404(7) 0.0490(8)
Cl4S 0.0537(8) 0.1254(14) 0.0641(8) 0.0361(9) 0.0239(7) 0.0413(9)

loop_
_atom_type_symbol
_atom_type_description
_atom_type_scat_dispersion_real
_atom_type_scat_dispersion_imag
_atom_type_scat_source
C C 0.0033 0.0016 'International Tables Vol C Tables 4.2.6.8 and 6.1.1.4'
H H 0.0000 0.0000 'International Tables Vol C Tables 4.2.6.8 and 6.1.1.4'
Cl Cl 0.1484 0.1585 'International Tables Vol C Tables 4.2.6.8 and 6.1.1.4'
Fe Fe 0.3463 0.8444 'International Tables Vol C Tables 4.2.6.8 and 6.1.1.4'
Rh Rh -1.1178 0.9187 'International Tables Vol C Tables 4.2.6.8 and 6.1.1.4'
Sb Sb -0.5866 1.5461 'International Tables Vol C Tables 4.2.6.8 and 6.1.1.4'

loop_
_geom_angle_atom_site_label_1
_geom_angle_atom_site_label_2
_geom_angle_atom_site_label_3
_geom_angle
_geom_angle_site_symmetry_1
_geom_angle_site_symmetry_3
_geom_angle_publ_flag
C1 Sb1 C17 102.06(11) . . ?
C1 Sb1 C11 101.40(11) . . ?
C17 Sb1 C11 98.15(11) . . ?
C1 Sb1 Rh1 118.46(8) . . ?
C17 Sb1 Rh1 120.20(8) . . ?
C11 Sb1 Rh1 113.19(8) . . ?
C6 Sb2 C29 102.87(11) . . ?
C6 Sb2 C23 101.70(12) . . ?
C29 Sb2 C23 98.71(12) . . ?
C6 Sb2 Rh2 117.82(8) . . ?
C29 Sb2 Rh2 120.00(8) . . ?
C23 Sb2 Rh2 112.67(9) . . ?
C39 Rh1 C37 65.18(12) . . ?
C39 Rh1 C38 38.85(12) . . ?
C37 Rh1 C38 38.67(12) . . ?
C39 Rh1 C35 39.19(12) . . ?
C37 Rh1 C35 64.40(11) . . ?
C38 Rh1 C35 64.70(12) . . ?
C39 Rh1 C36 64.75(12) . . ?
C37 Rh1 C36 38.93(11) . . ?
C38 Rh1 C36 64.67(12) . . ?
C35 Rh1 C36 37.60(11) . . ?
C39 Rh1 Cl1 158.46(9) . . ?
C37 Rh1 Cl1 99.18(8) . . ?
C38 Rh1 Cl1 134.22(9) . . ?
C35 Rh1 Cl1 121.79(9) . . ?
C36 Rh1 Cl1 93.74(8) . . ?
C39 Rh1 Cl2 97.86(9) . . ?
C37 Rh1 Cl2 156.43(8) . . ?
C38 Rh1 Cl2 133.66(9) . . ?
C35 Rh1 Cl2 92.07(8) . . ?
C36 Rh1 Cl2 120.15(8) . . ?
Cl1 Rh1 Cl2 92.08(3) . . ?
C39 Rh1 Sb1 112.60(9) . . ?
C37 Rh1 Sb1 116.72(8) . . ?
C38 Rh1 Sb1 97.45(8) . . ?
C35 Rh1 Sb1 150.85(9) . . ?
C36 Rh1 Sb1 155.47(8) . . ?
Cl1 Rh1 Sb1 87.30(2) . . ?
Cl2 Rh1 Sb1 84.25(2) . . ?
C47 Rh2 C45 65.19(12) . . ?
C47 Rh2 C46 39.75(14) . . ?
C45 Rh2 C46 38.91(12) . . ?
C47 Rh2 C48 38.43(15) . . ?
C45 Rh2 C48 64.12(12) . . ?
C46 Rh2 C48 65.16(14) . . ?
C47 Rh2 C49 63.55(14) . . ?
C45 Rh2 C49 38.82(12) . . ?
C46 Rh2 C49 64.74(13) . . ?
C48 Rh2 C49 36.82(13) . . ?
C47 Rh2 Cl4 96.86(10) . . ?
C45 Rh2 Cl4 155.48(8) . . ?
C46 Rh2 Cl4 133.24(10) . . ?
C48 Rh2 Cl4 91.40(9) . . ?
C49 Rh2 Cl4 119.25(9) . . ?
C47 Rh2 Cl3 158.05(11) . . ?
C45 Rh2 Cl3 99.50(8) . . ?
C46 Rh2 Cl3 134.46(9) . . ?
C48 Rh2 Cl3 121.73(11) . . ?
C49 Rh2 Cl3 94.58(10) . . ?
Cl4 Rh2 Cl3 92.27(3) . . ?
C47 Rh2 Sb2 114.40(12) . . ?
C45 Rh2 Sb2 117.85(8) . . ?
C46 Rh2 Sb2 98.20(10) . . ?
C48 Rh2 Sb2 151.81(11) . . ?
C49 Rh2 Sb2 156.51(9) . . ?
Cl4 Rh2 Sb2 84.11(2) . . ?
Cl3 Rh2 Sb2 86.31(2) . . ?
C7 Fe C5 122.40(13) . . ?
C7 Fe C1 159.05(12) . . ?
C5 Fe C1 41.12(12) . . ?
C7 Fe C2 158.26(12) . . ?
C5 Fe C2 68.79(12) . . ?
C1 Fe C2 41.05(11) . . ?
C7 Fe C6 41.08(12) . . ?
C5 Fe C6 159.45(12) . . ?
C1 Fe C6 158.27(12) . . ?
C2 Fe C6 122.49(12) . . ?
C7 Fe C10 68.80(13) . . ?
C5 Fe C10 157.93(12) . . ?
C1 Fe C10 122.10(12) . . ?
C2 Fe C10 108.04(13) . . ?
C6 Fe C10 40.78(11) . . ?
C7 Fe C8 40.94(12) . . ?
C5 Fe C8 106.53(13) . . ?
C1 Fe C8 122.55(12) . . ?
C2 Fe C8 159.71(13) . . ?
C6 Fe C8 68.80(12) . . ?
C10 Fe C8 68.46(13) . . ?
C7 Fe C4 107.09(13) . . ?
C5 Fe C4 40.76(12) . . ?
C1 Fe C4 68.74(12) . . ?
C2 Fe C4 68.16(13) . . ?
C6 Fe C4 123.48(12) . . ?
C10 Fe C4 160.15(12) . . ?
C8 Fe C4 121.99(14) . . ?
C7 Fe C9 68.41(13) . . ?
C5 Fe C9 121.98(12) . . ?
C1 Fe C9 107.30(12) . . ?
C2 Fe C9 124.02(13) . . ?
C6 Fe C9 68.27(12) . . ?
C10 Fe C9 40.41(12) . . ?
C8 Fe C9 40.47(14) . . ?
C4 Fe C9 157.89(14) . . ?
C7 Fe C3 122.47(13) . . ?
C5 Fe C3 68.29(12) . . ?
C1 Fe C3 68.46(11) . . ?
C2 Fe C3 40.30(12) . . ?
C6 Fe C3 108.15(12) . . ?
C10 Fe C3 124.32(13) . . ?
C8 Fe C3 158.08(14) . . ?
C4 Fe C3 40.30(13) . . ?
C9 Fe C3 160.36(14) . . ?
C2 C1 C5 107.2(3) . . ?
C2 C1 Fe 69.56(16) . . ?
C5 C1 Fe 69.41(16) . . ?
C2 C1 Sb1 123.4(2) . . ?
C5 C1 Sb1 129.4(2) . . ?
Fe C1 Sb1 127.17(14) . . ?
C3 C2 C1 108.4(3) . . ?
C3 C2 Fe 70.53(17) . . ?
C1 C2 Fe 69.39(16) . . ?
C3 C2 H2 125.8 . . ?
C1 C2 H2 125.8 . . ?
Fe C2 H2 125.8 . . ?
C2 C3 C4 108.4(3) . . ?
C2 C3 Fe 69.17(17) . . ?
C4 C3 Fe 69.63(17) . . ?
C2 C3 H3 125.8 . . ?
C4 C3 H3 125.8 . . ?
Fe C3 H3 127.0 . . ?
C3 C4 C5 108.1(3) . . ?
C3 C4 Fe 70.08(17) . . ?
C5 C4 Fe 69.05(17) . . ?
C3 C4 H4 126.0 . . ?
C5 C4 H4 126.0 . . ?
Fe C4 H4 126.5 . . ?
C4 C5 C1 107.9(3) . . ?
C4 C5 Fe 70.19(17) . . ?
C1 C5 Fe 69.48(16) . . ?
C4 C5 H5 126.0 . . ?
C1 C5 H5 126.0 . . ?
Fe C5 H5 125.9 . . ?
C10 C6 C7 107.7(3) . . ?
C10 C6 Fe 69.64(16) . . ?
C7 C6 Fe 69.21(17) . . ?
C10 C6 Sb2 124.0(2) . . ?
C7 C6 Sb2 128.3(2) . . ?
Fe C6 Sb2 126.44(14) . . ?
C8 C7 C6 107.9(3) . . ?
C8 C7 Fe 70.03(18) . . ?
C6 C7 Fe 69.71(17) . . ?
C8 C7 H7 126.1 . . ?
C6 C7 H7 126.1 . . ?
Fe C7 H7 125.8 . . ?
C9 C8 C7 107.7(3) . . ?
C9 C8 Fe 70.09(18) . . ?
C7 C8 Fe 69.03(17) . . ?
C9 C8 H8 126.1 . . ?
C7 C8 H8 126.1 . . ?
Fe C8 H8 126.3 . . ?
C10 C9 C8 108.5(3) . . ?
C10 C9 Fe 69.24(17) . . ?
C8 C9 Fe 69.44(17) . . ?
C10 C9 H9 125.8 . . ?
C8 C9 H9 125.8 . . ?
Fe C9 H9 127.1 . . ?
C9 C10 C6 108.2(3) . . ?
C9 C10 Fe 70.35(17) . . ?
C6 C10 Fe 69.58(17) . . ?
C9 C10 H10 125.9 . . ?
C6 C10 H10 125.9 . . ?
Fe C10 H10 125.8 . . ?
C12 C11 C16 119.6(3) . . ?
C12 C11 Sb1 123.0(2) . . ?
C16 C11 Sb1 117.4(2) . . ?
C11 C12 C13 119.8(3) . . ?
C11 C12 H12 120.1 . . ?
C13 C12 H12 120.1 . . ?
C14 C13 C12 120.2(3) . . ?
C14 C13 H13 119.9 . . ?
C12 C13 H13 119.9 . . ?
C15 C14 C13 120.1(3) . . ?
C15 C14 H14 120.0 . . ?
C13 C14 H14 120.0 . . ?
C14 C15 C16 120.3(3) . . ?
C14 C15 H15 119.9 . . ?
C16 C15 H15 119.9 . . ?
C15 C16 C11 120.0(3) . . ?
C15 C16 H16 120.0 . . ?
C11 C16 H16 120.0 . . ?
C22 C17 C18 119.8(3) . . ?
C22 C17 Sb1 118.5(2) . . ?
C18 C17 Sb1 121.7(2) . . ?
C19 C18 C17 119.7(3) . . ?
C19 C18 H18 120.2 . . ?
C17 C18 H18 120.2 . . ?
C20 C19 C18 120.6(3) . . ?
C20 C19 H19 119.7 . . ?
C18 C19 H19 119.7 . . ?
C19 C20 C21 119.6(3) . . ?
C19 C20 H20 120.2 . . ?
C21 C20 H20 120.2 . . ?
C22 C21 C20 120.5(3) . . ?
C22 C21 H21 119.8 . . ?
C20 C21 H21 119.8 . . ?
C21 C22 C17 119.8(3) . . ?
C21 C22 H22 120.1 . . ?
C17 C22 H22 120.1 . . ?
C24 C23 C28 119.6(3) . . ?
C24 C23 Sb2 117.8(2) . . ?
C28 C23 Sb2 122.5(2) . . ?
C25 C24 C23 120.0(3) . . ?
C25 C24 H24 120.0 . . ?
C23 C24 H24 120.0 . . ?
C26 C25 C24 120.3(3) . . ?
C26 C25 H25 119.9 . . ?
C24 C25 H25 119.9 . . ?
C27 C26 C25 119.7(3) . . ?
C27 C26 H26 120.1 . . ?
C25 C26 H26 120.1 . . ?
C26 C27 C28 120.8(3) . . ?
C26 C27 H27 119.6 . . ?
C28 C27 H27 119.6 . . ?
C27 C28 C23 119.6(3) . . ?
C27 C28 H28 120.2 . . ?
C23 C28 H28 120.2 . . ?
C30 C29 C34 119.8(3) . . ?
C30 C29 Sb2 121.5(2) . . ?
C34 C29 Sb2 118.6(2) . . ?
C29 C30 C31 120.1(3) . . ?
C29 C30 H30 119.9 . . ?
C31 C30 H30 119.9 . . ?
C32 C31 C30 120.4(3) . . ?
C32 C31 H31 119.8 . . ?
C30 C31 H31 119.8 . . ?
C31 C32 C33 119.7(3) . . ?
C31 C32 H32 120.1 . . ?
C33 C32 H32 120.1 . . ?
C34 C33 C32 120.2(4) . . ?
C34 C33 H33 119.9 . . ?
C32 C33 H33 119.9 . . ?
C29 C34 C33 119.7(3) . . ?
C29 C34 H34 120.2 . . ?
C33 C34 H34 120.2 . . ?
C36 C35 C39 108.3(3) . . ?
C36 C35 C40 126.3(3) . . ?
C39 C35 C40 125.4(3) . . ?
C36 C35 Rh1 71.51(17) . . ?
C39 C35 Rh1 68.63(17) . . ?
C40 C35 Rh1 125.9(2) . . ?
C35 C36 C37 107.9(3) . . ?
C35 C36 C41 127.1(3) . . ?
C37 C36 C41 125.0(3) . . ?
C35 C36 Rh1 70.89(17) . . ?
C37 C36 Rh1 69.10(16) . . ?
C41 C36 Rh1 125.9(2) . . ?
C38 C37 C36 108.0(3) . . ?
C38 C37 C42 127.1(3) . . ?
C36 C37 C42 124.4(3) . . ?
C38 C37 Rh1 70.78(16) . . ?
C36 C37 Rh1 71.97(16) . . ?
C42 C37 Rh1 129.3(2) . . ?
C37 C38 C39 108.1(3) . . ?
C37 C38 C43 125.7(3) . . ?
C39 C38 C43 126.0(3) . . ?
C37 C38 Rh1 70.55(16) . . ?
C39 C38 Rh1 69.81(17) . . ?
C43 C38 Rh1 129.1(2) . . ?
C38 C39 C35 107.7(3) . . ?
C38 C39 C44 127.0(3) . . ?
C35 C39 C44 125.0(3) . . ?
C38 C39 Rh1 71.35(17) . . ?
C35 C39 Rh1 72.18(17) . . ?
C44 C39 Rh1 127.1(2) . . ?
C35 C40 H40A 109.5 . . ?
C35 C40 H40B 109.5 . . ?
H40A C40 H40B 109.5 . . ?
C35 C40 H40C 109.5 . . ?
H40A C40 H40C 109.5 . . ?
H40B C40 H40C 109.5 . . ?
C36 C41 H41A 109.5 . . ?
C36 C41 H41B 109.5 . . ?
H41A C41 H41B 109.5 . . ?
C36 C41 H41C 109.5 . . ?
H41A C41 H41C 109.5 . . ?
H41B C41 H41C 109.5 . . ?
C37 C42 H42A 109.5 . . ?
C37 C42 H42B 109.5 . . ?
H42A C42 H42B 109.5 . . ?
C37 C42 H42C 109.5 . . ?
H42A C42 H42C 109.5 . . ?
H42B C42 H42C 109.5 . . ?
C38 C43 H43A 109.5 . . ?
C38 C43 H43B 109.5 . . ?
H43A C43 H43B 109.5 . . ?
C38 C43 H43C 109.5 . . ?
H43A C43 H43C 109.5 . . ?
H43B C43 H43C 109.5 . . ?
C39 C44 H44A 109.5 . . ?
C39 C44 H44B 109.5 . . ?
H44A C44 H44B 109.5 . . ?
C39 C44 H44C 109.5 . . ?
H44A C44 H44C 109.5 . . ?
H44B C44 H44C 109.5 . . ?
C46 C45 C49 108.0(3) . . ?
C46 C45 C50 127.6(3) . . ?
C49 C45 C50 124.1(3) . . ?
C46 C45 Rh2 70.68(17) . . ?
C49 C45 Rh2 72.27(17) . . ?
C50 C45 Rh2 127.8(2) . . ?
C45 C46 C47 105.8(3) . . ?
C45 C46 C51 127.1(3) . . ?
C47 C46 C51 127.0(3) . . ?
C45 C46 Rh2 70.41(17) . . ?
C47 C46 Rh2 69.15(18) . . ?
C51 C46 Rh2 128.1(2) . . ?
C48 C47 C46 108.7(3) . . ?
C48 C47 C52 124.4(4) . . ?
C46 C47 C52 126.8(4) . . ?
C48 C47 Rh2 73.16(19) . . ?
C46 C47 Rh2 71.10(18) . . ?
C52 C47 Rh2 124.3(2) . . ?
C49 C48 C47 108.4(3) . . ?
C49 C48 C53 125.7(4) . . ?
C47 C48 C53 125.9(4) . . ?
C49 C48 Rh2 71.79(19) . . ?
C47 C48 Rh2 68.40(19) . . ?
C53 C48 Rh2 124.9(2) . . ?
C48 C49 C45 109.0(3) . . ?
C48 C49 C54 127.3(3) . . ?
C45 C49 C54 123.7(3) . . ?
C48 C49 Rh2 71.4(2) . . ?
C45 C49 Rh2 68.91(17) . . ?
C54 C49 Rh2 123.7(2) . . ?
C45 C50 H50A 109.5 . . ?
C45 C50 H50B 109.5 . . ?
H50A C50 H50B 109.5 . . ?
C45 C50 H50C 109.5 . . ?
H50A C50 H50C 109.5 . . ?
H50B C50 H50C 109.5 . . ?
C46 C51 H51A 109.5 . . ?
C46 C51 H51B 109.5 . . ?
H51A C51 H51B 109.5 . . ?
C46 C51 H51C 109.5 . . ?
H51A C51 H51C 109.5 . . ?
H51B C51 H51C 109.5 . . ?
C47 C52 H52A 109.5 . . ?
C47 C52 H52B 109.5 . . ?
H52A C52 H52B 109.5 . . ?
C47 C52 H52C 109.5 . . ?
H52A C52 H52C 109.5 . . ?
H52B C52 H52C 109.5 . . ?
C48 C53 H53A 109.5 . . ?
C48 C53 H53B 109.5 . . ?
H53A C53 H53B 109.5 . . ?
C48 C53 H53C 109.5 . . ?
H53A C53 H53C 109.5 . . ?
H53B C53 H53C 109.5 . . ?
C49 C54 H54A 109.5 . . ?
C49 C54 H54B 109.5 . . ?
H54A C54 H54B 109.5 . . ?
C49 C54 H54C 109.5 . . ?
H54A C54 H54C 109.5 . . ?
H54B C54 H54C 109.5 . . ?
Cl1S C1S Cl2S 120.4(5) . . ?
Cl1S C1S Cl2D 91.8(5) . . ?
Cl2S C1S Cl2D 35.2(4) . . ?
Cl1S C1S H1S1 107.0 . . ?
Cl2S C1S H1S1 107.0 . . ?
Cl2D C1S H1S1 99.7 . . ?
Cl1S C1S H1S2 107.3 . . ?
Cl2S C1S H1S2 107.4 . . ?
Cl2D C1S H1S2 140.2 . . ?
H1S1 C1S H1S2 107.1 . . ?
Cl2D Cl2S C1S 80.9(6) . . ?
Cl2S Cl2D C1S 63.9(7) . . ?
Cl4S C2S Cl3S 111.8(3) . . ?
Cl4S C2S H2S1 109.3 . . ?
Cl3S C2S H2S1 109.3 . . ?
Cl4S C2S H2S2 109.3 . . ?
Cl3S C2S H2S2 109.3 . . ?
H2S1 C2S H2S2 107.9 . . ?

loop_
_geom_bond_atom_site_label_1
_geom_bond_atom_site_label_2
_geom_bond_distance
_geom_bond_site_symmetry_2
_geom_bond_publ_flag
Sb1 C1 2.113(3) . ?
Sb1 C17 2.126(3) . ?
Sb1 C11 2.133(3) . ?
Sb1 Rh1 2.5693(3) . ?
Sb2 C6 2.112(3) . ?
Sb2 C29 2.125(3) . ?
Sb2 C23 2.131(3) . ?
Sb2 Rh2 2.5676(3) . ?
Rh1 C39 2.144(3) . ?
Rh1 C37 2.162(3) . ?
Rh1 C38 2.165(3) . ?
Rh1 C35 2.192(3) . ?
Rh1 C36 2.200(3) . ?
Rh1 Cl1 2.4047(7) . ?
Rh1 Cl2 2.4048(7) . ?
Rh2 C47 2.135(3) . ?
Rh2 C45 2.158(3) . ?
Rh2 C46 2.162(3) . ?
Rh2 C48 2.198(3) . ?
Rh2 C49 2.203(3) . ?
Rh2 Cl4 2.3910(7) . ?
Rh2 Cl3 2.3953(7) . ?
Fe C7 2.039(3) . ?
Fe C5 2.040(3) . ?
Fe C1 2.041(3) . ?
Fe C2 2.043(3) . ?
Fe C6 2.045(3) . ?
Fe C10 2.046(3) . ?
Fe C8 2.052(3) . ?
Fe C4 2.055(3) . ?
Fe C9 2.061(3) . ?
Fe C3 2.061(3) . ?
C1 C2 1.432(4) . ?
C1 C5 1.433(4) . ?
C2 C3 1.414(4) . ?
C2 H2 0.9500 . ?
C3 C4 1.418(5) . ?
C3 H3 0.9500 . ?
C4 C5 1.426(4) . ?
C4 H4 0.9500 . ?
C5 H5 0.9500 . ?
C6 C10 1.426(4) . ?
C6 C7 1.433(4) . ?
C7 C8 1.431(4) . ?
C7 H7 0.9500 . ?
C8 C9 1.423(5) . ?
C8 H8 0.9500 . ?
C9 C10 1.419(4) . ?
C9 H9 0.9500 . ?
C10 H10 0.9500 . ?
C11 C12 1.390(4) . ?
C11 C16 1.396(4) . ?
C12 C13 1.398(4) . ?
C12 H12 0.9500 . ?
C13 C14 1.384(5) . ?
C13 H13 0.9500 . ?
C14 C15 1.382(5) . ?
C14 H14 0.9500 . ?
C15 C16 1.389(4) . ?
C15 H15 0.9500 . ?
C16 H16 0.9500 . ?
C17 C22 1.389(4) . ?
C17 C18 1.395(4) . ?
C18 C19 1.392(4) . ?
C18 H18 0.9500 . ?
C19 C20 1.377(5) . ?
C19 H19 0.9500 . ?
C20 C21 1.390(5) . ?
C20 H20 0.9500 . ?
C21 C22 1.387(5) . ?
C21 H21 0.9500 . ?
C22 H22 0.9500 . ?
C23 C24 1.394(4) . ?
C23 C28 1.395(4) . ?
C24 C25 1.391(5) . ?
C24 H24 0.9500 . ?
C25 C26 1.386(5) . ?
C25 H25 0.9500 . ?
C26 C27 1.381(5) . ?
C26 H26 0.9500 . ?
C27 C28 1.391(5) . ?
C27 H27 0.9500 . ?
C28 H28 0.9500 . ?
C29 C30 1.385(4) . ?
C29 C34 1.391(5) . ?
C30 C31 1.393(4) . ?
C30 H30 0.9500 . ?
C31 C32 1.374(5) . ?
C31 H31 0.9500 . ?
C32 C33 1.394(6) . ?
C32 H32 0.9500 . ?
C33 C34 1.391(5) . ?
C33 H33 0.9500 . ?
C34 H34 0.9500 . ?
C35 C36 1.415(4) . ?
C35 C39 1.455(5) . ?
C35 C40 1.491(4) . ?
C36 C37 1.454(4) . ?
C36 C41 1.485(4) . ?
C37 C38 1.433(4) . ?
C37 C42 1.492(4) . ?
C38 C39 1.433(4) . ?
C38 C43 1.499(4) . ?
C39 C44 1.494(5) . ?
C40 H40A 0.9800 . ?
C40 H40B 0.9800 . ?
C40 H40C 0.9800 . ?
C41 H41A 0.9800 . ?
C41 H41B 0.9800 . ?
C41 H41C 0.9800 . ?
C42 H42A 0.9800 . ?
C42 H42B 0.9800 . ?
C42 H42C 0.9800 . ?
C43 H43A 0.9800 . ?
C43 H43B 0.9800 . ?
C43 H43C 0.9800 . ?
C44 H44A 0.9800 . ?
C44 H44B 0.9800 . ?
C44 H44C 0.9800 . ?
C45 C46 1.439(5) . ?
C45 C49 1.450(5) . ?
C45 C50 1.492(4) . ?
C46 C47 1.461(5) . ?
C46 C51 1.474(5) . ?
C47 C48 1.428(6) . ?
C47 C52 1.503(5) . ?
C48 C49 1.390(5) . ?
C48 C53 1.507(5) . ?
C49 C54 1.510(5) . ?
C50 H50A 0.9800 . ?
C50 H50B 0.9800 . ?
C50 H50C 0.9800 . ?
C51 H51A 0.9800 . ?
C51 H51B 0.9800 . ?
C51 H51C 0.9800 . ?
C52 H52A 0.9800 . ?
C52 H52B 0.9800 . ?
C52 H52C 0.9800 . ?
C53 H53A 0.9800 . ?
C53 H53B 0.9800 . ?
C53 H53C 0.9800 . ?
C54 H54A 0.9800 . ?
C54 H54B 0.9800 . ?
C54 H54C 0.9800 . ?
C1S Cl1S 1.679(9) . ?
C1S Cl2S 1.695(9) . ?
C1S Cl2D 1.864(12) . ?
C1S H1S1 0.9900 . ?
C1S H1S2 0.9900 . ?
Cl2S Cl2D 1.087(12) . ?
C2S Cl4S 1.759(6) . ?
C2S Cl3S 1.771(5) . ?
C2S H2S1 0.9900 . ?
C2S H2S2 0.9900 . ?
